data_7105181
loop_
_publ_author_name
'El Moncef, Abdelkarim'
'Cuquerella, M Consuelo'
'Zaballos, Elena'
'Ram\'irez de Arellano, Carmen'
'Ben-Tama, Abdeslem'
'Stiriba, Salah-Eddine'
'P\'erez-Prieto, Julia'

_publ_section_title
;
 Efficient ultraviolet-light energy dissipation by an aromatic ketone.
;
_journal_issue 5
_journal_name_full 'Chemical communications (Cambridge, England)'
_journal_page_first 800
_journal_page_last 802
_journal_paper_doi 10.1039/b915792a
_journal_volume 46
_journal_year 2010
_chemical_formula_sum 'C18 H18 O6'
_chemical_formula_weight 330.32
_chemical_name_systematic
;
?
;
_space_group_IT_number 14
_symmetry_cell_setting monoclinic
_symmetry_space_group_name_Hall '-P 2ybc'
_symmetry_space_group_name_H-M 'P 1 21/c 1'
_atom_sites_solution_hydrogens geom
_atom_sites_solution_primary direct
_atom_sites_solution_secondary difmap
_audit_creation_method SHELXL-97
_cell_angle_alpha 90.00
_cell_angle_beta 113.15(3)
_cell_angle_gamma 90.00
_cell_formula_units_Z 4
_cell_length_a 8.4629(17)
_cell_length_b 11.351(2)
_cell_length_c 18.242(4)
_cell_measurement_reflns_used 9400
_cell_measurement_temperature 120(2)
_cell_measurement_theta_max 32.2661
_cell_measurement_theta_min 2.4072
_cell_volume 1611.2(7)
_computing_cell_refinement 'CrysAlisPro (Oxford Diff., 2009)'
_computing_data_collection 'CrysAlisPro (Oxford Diff., 2009)'
_computing_data_reduction 'CrysAlisPro (Oxford Diff., 2009)'
_computing_molecular_graphics 'CrystalMaker 2.1.5 (1994-2009)'
_computing_publication_material 'SHELXL-97 (Sheldrick, 1997)'
_computing_structure_refinement 'SHELXL-97 (Sheldrick, 1997)'
_computing_structure_solution 'SHELXS-97 (Sheldrick, 1990)'
_diffrn_ambient_temperature 120(2)
_diffrn_detector_area_resol_mean 16.0267
_diffrn_measured_fraction_theta_full 1.000
_diffrn_measured_fraction_theta_max 0.951
_diffrn_measurement_device_type 'Xcalibur, Sapphire3, Gemini'
_diffrn_measurement_method '\w scans'
_diffrn_radiation_monochromator graphite
_diffrn_radiation_source 'fine-focus sealed tube'
_diffrn_radiation_type MoK\a
_diffrn_radiation_wavelength 0.71073
_diffrn_reflns_av_R_equivalents 0.0431
_diffrn_reflns_av_sigmaI/netI 0.0504
_diffrn_reflns_limit_h_max 12
_diffrn_reflns_limit_h_min -12
_diffrn_reflns_limit_k_max 16
_diffrn_reflns_limit_k_min -17
_diffrn_reflns_limit_l_max 26
_diffrn_reflns_limit_l_min -26
_diffrn_reflns_number 32390
_diffrn_reflns_theta_full 30.00
_diffrn_reflns_theta_max 32.34
_diffrn_reflns_theta_min 2.43
_exptl_absorpt_coefficient_mu 0.103
_exptl_absorpt_correction_T_max 0.980
_exptl_absorpt_correction_T_min 0.949
_exptl_absorpt_correction_type multi-scan
_exptl_absorpt_process_details
;
CrysAlisPro, Oxford Diffraction Ltd.,
Version 1.171.33.41 (release 06-05-2009 CrysAlis171 .NET)
(compiled May 6 2009,17:20:42)
Empirical absorption correction using spherical harmonics,
implemented in SCALE3 ABSPACK scaling algorithm.
;
_exptl_crystal_colour colourless
_exptl_crystal_density_diffrn 1.362
_exptl_crystal_density_method 'not measured'
_exptl_crystal_description prism
_exptl_crystal_F_000 696
_exptl_crystal_size_max 0.38
_exptl_crystal_size_mid 0.22
_exptl_crystal_size_min 0.20
_refine_diff_density_max 0.340
_refine_diff_density_min -0.259
_refine_diff_density_rms 0.044
_refine_ls_extinction_method none
_refine_ls_goodness_of_fit_ref 0.894
_refine_ls_hydrogen_treatment constr
_refine_ls_matrix_type full
_refine_ls_number_parameters 221
_refine_ls_number_reflns 5476
_refine_ls_number_restraints 0
_refine_ls_restrained_S_all 0.894
_refine_ls_R_factor_all 0.0650
_refine_ls_R_factor_gt 0.0382
_refine_ls_shift/su_max 0.000
_refine_ls_shift/su_mean 0.000
_refine_ls_structure_factor_coef Fsqd
_refine_ls_weighting_details 'calc w=1/[\s^2^(Fo^2^)+(0.0528P)^2^+0.0000P] where P=(Fo^2^+2Fc^2^)/3'
_refine_ls_weighting_scheme calc
_refine_ls_wR_factor_gt 0.0902
_refine_ls_wR_factor_ref 0.0946
_reflns_number_gt 3531
_reflns_number_total 5476
_reflns_threshold_expression >2sigma(I)
_cod_data_source_file b915792a.txt
_cod_data_source_block TMBZ_elmoncefp21c
_cod_original_sg_symbol_H-M P2(1)/c
_cod_database_code 7105181

loop_
_symmetry_equiv_pos_as_xyz
'x, y, z'
'-x, y+1/2, -z+1/2'
'-x, -y, -z'
'x, -y-1/2, z-1/2'

loop_
_atom_site_label
_atom_site_type_symbol
_atom_site_fract_x
_atom_site_fract_y
_atom_site_fract_z
_atom_site_U_iso_or_equiv
_atom_site_adp_type
_atom_site_occupancy
_atom_site_symmetry_multiplicity
_atom_site_calc_flag
_atom_site_refinement_flags
_atom_site_disorder_assembly
_atom_site_disorder_group
O1 O 0.15689(9) 0.62478(6) 0.28408(4) 0.02451(17) Uani 1 1 d . . .
O2 O 0.47529(9) 0.48355(7) 0.31088(4) 0.02452(17) Uani 1 1 d . . .
O3 O 0.20792(9) 0.28452(6) 0.23416(4) 0.02161(16) Uani 1 1 d . . .
O4 O -0.20168(9) 0.32218(7) -0.03084(4) 0.02287(17) Uani 1 1 d . . .
O5 O 0.05026(9) 0.40367(7) 0.34923(4) 0.02419(17) Uani 1 1 d . . .
O6 O 0.37144(9) 0.20670(7) 0.59154(4) 0.02312(17) Uani 1 1 d . . .
C1 C 0.18169(13) 0.52385(9) 0.26722(6) 0.0180(2) Uani 1 1 d . . .
C2 C 0.34709(13) 0.46542(9) 0.32498(6) 0.0178(2) Uani 1 1 d . . .
C11 C 0.07426(12) 0.46735(9) 0.19152(6) 0.0171(2) Uani 1 1 d . . .
C12 C 0.09144(12) 0.34804(9) 0.17425(6) 0.0166(2) Uani 1 1 d . . .
C13 C -0.00716(13) 0.30208(9) 0.09997(6) 0.0179(2) Uani 1 1 d . . .
H13 H 0.0027 0.2213 0.0889 0.022 Uiso 1 1 calc R . .
C14 C -0.12093(12) 0.37503(9) 0.04150(6) 0.0182(2) Uani 1 1 d . . .
C15 C -0.14501(13) 0.49214(9) 0.05761(6) 0.0212(2) Uani 1 1 d . . .
H15 H -0.2259 0.5406 0.0181 0.025 Uiso 1 1 calc R . .
C16 C -0.04801(13) 0.53577(9) 0.13255(6) 0.0204(2) Uani 1 1 d . . .
H16 H -0.0649 0.6151 0.1445 0.024 Uiso 1 1 calc R . .
C17 C 0.23025(14) 0.16248(9) 0.22020(7) 0.0232(2) Uani 1 1 d . . .
H17A H 0.1202 0.1213 0.2053 0.035 Uiso 1 1 calc R . .
H17B H 0.3149 0.1273 0.2688 0.035 Uiso 1 1 calc R . .
H17C H 0.2708 0.1555 0.1769 0.035 Uiso 1 1 calc R . .
C18 C -0.33146(15) 0.38854(11) -0.09190(6) 0.0291(3) Uani 1 1 d . . .
H18A H -0.4232 0.4092 -0.0741 0.044 Uiso 1 1 calc R . .
H18B H -0.3793 0.3411 -0.1406 0.044 Uiso 1 1 calc R . .
H18C H -0.2807 0.4607 -0.1027 0.044 Uiso 1 1 calc R . .
C21 C 0.35228(12) 0.40333(8) 0.39667(6) 0.0164(2) Uani 1 1 d . . .
C22 C 0.20202(12) 0.36976(9) 0.40753(6) 0.0170(2) Uani 1 1 d . . .
C23 C 0.21376(13) 0.30489(9) 0.47356(6) 0.0191(2) Uani 1 1 d . . .
H23 H 0.1125 0.2813 0.4802 0.023 Uiso 1 1 calc R . .
C24 C 0.37528(13) 0.27408(9) 0.53058(6) 0.0179(2) Uani 1 1 d . . .
C25 C 0.52563(13) 0.30983(9) 0.52275(6) 0.0191(2) Uani 1 1 d . . .
H25 H 0.6353 0.2915 0.5626 0.023 Uiso 1 1 calc R . .
C26 C 0.51079(13) 0.37254(9) 0.45548(6) 0.0185(2) Uani 1 1 d . . .
H26 H 0.6125 0.3956 0.4491 0.022 Uiso 1 1 calc R . .
C27 C -0.10632(13) 0.37276(11) 0.35681(7) 0.0282(2) Uani 1 1 d . . .
H27A H -0.1153 0.2868 0.3584 0.042 Uiso 1 1 calc R . .
H27B H -0.2040 0.4037 0.3111 0.042 Uiso 1 1 calc R . .
H27C H -0.1070 0.4066 0.4061 0.042 Uiso 1 1 calc R . .
C28 C 0.53260(14) 0.17394(11) 0.65376(6) 0.0273(2) Uani 1 1 d . . .
H28A H 0.5994 0.1268 0.6311 0.041 Uiso 1 1 calc R . .
H28B H 0.5110 0.1276 0.6942 0.041 Uiso 1 1 calc R . .
H28C H 0.5972 0.2451 0.6784 0.041 Uiso 1 1 calc R . .

loop_
_atom_site_aniso_label
_atom_site_aniso_U_11
_atom_site_aniso_U_22
_atom_site_aniso_U_33
_atom_site_aniso_U_23
_atom_site_aniso_U_13
_atom_site_aniso_U_12
O1 0.0241(4) 0.0182(4) 0.0293(4) -0.0041(3) 0.0083(3) -0.0010(3)
O2 0.0193(4) 0.0315(4) 0.0251(4) 0.0005(3) 0.0112(3) -0.0039(3)
O3 0.0228(4) 0.0168(4) 0.0192(4) 0.0007(3) 0.0018(3) 0.0030(3)
O4 0.0205(4) 0.0284(4) 0.0156(4) -0.0004(3) 0.0027(3) 0.0017(3)
O5 0.0128(3) 0.0336(4) 0.0239(4) 0.0075(3) 0.0049(3) -0.0011(3)
O6 0.0196(4) 0.0285(4) 0.0189(4) 0.0054(3) 0.0050(3) -0.0020(3)
C1 0.0174(5) 0.0177(5) 0.0208(5) 0.0006(4) 0.0097(4) -0.0024(4)
C2 0.0182(5) 0.0165(4) 0.0188(5) -0.0036(4) 0.0072(4) -0.0031(4)
C11 0.0171(5) 0.0171(5) 0.0172(5) 0.0014(4) 0.0068(4) -0.0012(4)
C12 0.0151(5) 0.0174(5) 0.0175(5) 0.0025(4) 0.0066(4) 0.0004(4)
C13 0.0177(5) 0.0172(5) 0.0196(5) -0.0013(4) 0.0080(4) -0.0002(4)
C14 0.0154(5) 0.0231(5) 0.0166(5) 0.0001(4) 0.0069(4) -0.0018(4)
C15 0.0188(5) 0.0220(5) 0.0206(5) 0.0056(4) 0.0054(4) 0.0025(4)
C16 0.0215(5) 0.0158(5) 0.0248(5) 0.0025(4) 0.0102(4) 0.0015(4)
C17 0.0223(5) 0.0158(5) 0.0284(6) 0.0019(4) 0.0066(4) 0.0025(4)
C18 0.0241(6) 0.0386(7) 0.0190(5) 0.0036(5) 0.0025(4) 0.0057(5)
C21 0.0162(5) 0.0161(5) 0.0171(5) -0.0026(4) 0.0067(4) -0.0019(4)
C22 0.0135(5) 0.0181(5) 0.0182(5) -0.0026(4) 0.0048(4) -0.0007(4)
C23 0.0161(5) 0.0214(5) 0.0206(5) -0.0008(4) 0.0080(4) -0.0024(4)
C24 0.0202(5) 0.0166(5) 0.0172(5) -0.0016(4) 0.0077(4) -0.0010(4)
C25 0.0152(5) 0.0200(5) 0.0196(5) -0.0002(4) 0.0042(4) 0.0002(4)
C26 0.0155(5) 0.0190(5) 0.0220(5) -0.0030(4) 0.0085(4) -0.0017(4)
C27 0.0139(5) 0.0313(6) 0.0379(6) 0.0085(5) 0.0086(5) -0.0009(4)
C28 0.0233(6) 0.0304(6) 0.0223(6) 0.0070(5) 0.0026(5) -0.0028(5)

loop_
_atom_type_symbol
_atom_type_description
_atom_type_scat_dispersion_real
_atom_type_scat_dispersion_imag
_atom_type_scat_source
C C 0.0033 0.0016 'International Tables Vol C Tables 4.2.6.8 and 6.1.1.4'
H H 0.0000 0.0000 'International Tables Vol C Tables 4.2.6.8 and 6.1.1.4'
O O 0.0106 0.0060 'International Tables Vol C Tables 4.2.6.8 and 6.1.1.4'

loop_
_geom_angle_atom_site_label_1
_geom_angle_atom_site_label_2
_geom_angle_atom_site_label_3
_geom_angle
_geom_angle_site_symmetry_1
_geom_angle_site_symmetry_3
_geom_angle_publ_flag
C12 O3 C17 118.37(8) . . ?
C14 O4 C18 117.42(9) . . ?
C22 O5 C27 118.73(8) . . ?
C24 O6 C28 118.05(8) . . ?
O1 C1 C11 122.70(9) . . ?
O1 C1 C2 115.60(9) . . ?
C11 C1 C2 121.18(9) . . ?
O2 C2 C21 123.17(10) . . ?
O2 C2 C1 115.28(9) . . ?
C21 C2 C1 121.23(9) . . ?
C16 C11 C12 118.13(9) . . ?
C16 C11 C1 118.55(9) . . ?
C12 C11 C1 123.29(9) . . ?
O3 C12 C13 123.79(9) . . ?
O3 C12 C11 115.88(9) . . ?
C13 C12 C11 120.33(9) . . ?
C12 C13 C14 119.64(9) . . ?
O4 C14 C15 124.37(9) . . ?
O4 C14 C13 114.32(9) . . ?
C15 C14 C13 121.30(9) . . ?
C16 C15 C14 118.15(9) . . ?
C15 C16 C11 122.31(10) . . ?
C26 C21 C22 118.11(9) . . ?
C26 C21 C2 119.20(9) . . ?
C22 C21 C2 122.65(9) . . ?
O5 C22 C23 123.64(9) . . ?
O5 C22 C21 116.00(9) . . ?
C23 C22 C21 120.36(9) . . ?
C22 C23 C24 119.73(9) . . ?
O6 C24 C25 124.26(9) . . ?
O6 C24 C23 114.71(9) . . ?
C25 C24 C23 121.02(9) . . ?
C26 C25 C24 118.22(10) . . ?
C25 C26 C21 122.49(10) . . ?

loop_
_geom_bond_atom_site_label_1
_geom_bond_atom_site_label_2
_geom_bond_distance
_geom_bond_site_symmetry_2
_geom_bond_publ_flag
O1 C1 1.2255(12) . ?
O2 C2 1.2268(12) . ?
O3 C12 1.3559(12) . ?
O3 C17 1.4343(12) . ?
O4 C14 1.3634(12) . ?
O4 C18 1.4325(14) . ?
O5 C22 1.3619(13) . ?
O5 C27 1.4291(13) . ?
O6 C24 1.3606(12) . ?
O6 C28 1.4385(14) . ?
C1 C11 1.4689(14) . ?
C1 C2 1.5329(15) . ?
C2 C21 1.4709(14) . ?
C11 C16 1.3984(14) . ?
C11 C12 1.4107(14) . ?
C12 C13 1.3840(14) . ?
C13 C14 1.3938(14) . ?
C14 C15 1.3935(15) . ?
C15 C16 1.3804(15) . ?
C21 C26 1.3932(15) . ?
C21 C22 1.4140(13) . ?
C22 C23 1.3817(14) . ?
C23 C24 1.3980(15) . ?
C24 C25 1.3953(14) . ?
C25 C26 1.3809(14) . ?

loop_
_cod_related_entry_id
_cod_related_entry_database
_cod_related_entry_code
1 ChemSpider 24769626
